data_7012393
loop_
_publ_author_name
'Cowley, Andrew R.'
'Dilworth, Jonathan R.'
'Donnelly, Paul S.'
'Woollard-Shore, John'

_publ_section_title
;
 Synthesis and characterisation of new homoleptic rhenium
 thiosemicarbazone complexes
;
_journal_issue 4
_journal_name_full 'Dalton Transactions'
_journal_page_first 748
_journal_paper_doi 10.1039/b210540n
_journal_year 2003
_chemical_compound_source
;
?
;
_chemical_formula_moiety ' C44 H42 Cl2 N2 O5 P2 Re2 '
_chemical_formula_sum 'C44 H42 Cl2 N2 O5 P2 Re2'
_chemical_formula_weight 1184.09
_chemical_melting_point ?
_chemical_name_systematic
;                                                                          
?                                                                          
;
_space_group_IT_number 2
_symmetry_cell_setting triclinic
_symmetry_space_group_name_Hall '-P 1'
_symmetry_space_group_name_H-M 'P -1'
_atom_sites_solution_hydrogens geom
_atom_sites_solution_primary direct
_atom_sites_solution_secondary difmap
_audit_creation_date 01-24-10
_audit_creation_method CRYSTALS_ver_12-03-99
_cell_angle_alpha 106.4656(8)
_cell_angle_beta 100.6320(8)
_cell_angle_gamma 93.6732(8)
_cell_formula_units_Z 4
_cell_length_a 13.3321(2)
_cell_length_b 17.7129(3)
_cell_length_c 19.3778(4)
_cell_measurement_reflns_used 55415
_cell_measurement_temperature 150
_cell_measurement_theta_max 28
_cell_measurement_theta_min 5
_cell_volume 4280.07(13)
_computing_cell_refinement
;                                                                          
KappaCCD software 'DENZO' (Otwinowski & Minor, 1996)                       
;
_computing_data_collection
;                                                                          
KappaCCD software 'Collect' (Nonius, 2000)                                 
;
_computing_data_reduction
;                                                                          
KappaCCD software 'DENZO' (Otwinowski & Minor, 1996)                       
;
_computing_publication_material
;                                                                          
CRYSTALS (Watkin et al, 2001)                                              
;
_computing_structure_refinement
;                                                                          
CRYSTALS (Watkin et al, 2001)                                              
;
_computing_structure_solution 'SIR92 (Giacovazzo et al, 1992)'
_diffrn_ambient_temperature 150
_diffrn_measured_fraction_theta_max 0.992
_diffrn_measurement_device_type
;                                                                          
Nonius KappaCCD                                                            
;
_diffrn_measurement_method \w
_diffrn_radiation_monochromator graphite
_diffrn_radiation_type 'Mo K\a'
_diffrn_radiation_wavelength 0.71073
_diffrn_reflns_av_R_equivalents 0.068
_diffrn_reflns_limit_h_max 17
_diffrn_reflns_limit_h_min -17
_diffrn_reflns_limit_k_max 23
_diffrn_reflns_limit_k_min -23
_diffrn_reflns_limit_l_max 25
_diffrn_reflns_limit_l_min -25
_diffrn_reflns_number 55415
_diffrn_reflns_theta_max 27.51
_diffrn_reflns_theta_min 5.17
_diffrn_standards_decay_% 0.00
_diffrn_standards_interval_count 0
_diffrn_standards_interval_time 0
_diffrn_standards_number 0
_exptl_absorpt_coefficient_mu 5.898
_exptl_absorpt_correction_T_max 0.84
_exptl_absorpt_correction_T_min 0.49
_exptl_absorpt_correction_type multi-scan
_exptl_absorpt_process_details
; 
Denzo/Scalepack (Otwinowski & Minor, 1996) 
;
_exptl_crystal_colour ' red '
_exptl_crystal_density_diffrn 1.837
_exptl_crystal_density_meas ?
_exptl_crystal_description ' fragment '
_exptl_crystal_F_000 2285.737
_exptl_crystal_size_max 0.12
_exptl_crystal_size_mid 0.06
_exptl_crystal_size_min 0.03
_refine_diff_density_max 3.55
_refine_diff_density_min -4.32
_refine_ls_extinction_method None
_refine_ls_goodness_of_fit_ref 1.0703
_refine_ls_hydrogen_treatment mixed
_refine_ls_matrix_type full
_refine_ls_number_parameters 1035
_refine_ls_number_reflns 13260
_refine_ls_R_factor_gt 0.0451
_refine_ls_shift/su_max 0.031930
_refine_ls_structure_factor_coef F
_refine_ls_weighting_details
;
Chebychev polynomial with 4 parameters, Carruthers & Watkin , 1979, 
4.34    -.525     3.38    0.665    
;
_refine_ls_weighting_scheme calc
_refine_ls_wR_factor_ref 0.0484
_reflns_limit_h_max 16
_reflns_limit_h_min -17
_reflns_limit_k_max 22
_reflns_limit_k_min -23
_reflns_limit_l_max 25
_reflns_limit_l_min 0
_reflns_number_gt 13260
_reflns_number_total 19351
_reflns_threshold_expression >3.00\s(I)
_cod_data_source_file b210540n.txt
_cod_data_source_block CRYSTALS_1
_cod_depositor_comments
;
The following automatic conversions were performed:
'_symmetry_cell_setting' value 'Triclinic ' changed to 'triclinic'
according to '/home/adriana/struct/CIF-dictionaries/cif_core.dic'
dictionary named 'cif_core.dic' version 2.4.1 from 2010-06-29.

Automatic conversion script
Id: cif_fix_enum 1555 2011-01-17 13:19:09Z saulius 

The following automatic conversions were performed:

'_chemical_melting_point' value 'not measured' was changed to '?' -
the value is undefined or not given.

Automatic conversion script
Id: cif_fix_values 1569 2011-02-09 13:29:24Z adriana 
;
_cod_original_cell_volume 4280.1
_cod_original_sg_symbol_H-M 'P -1 '
_cod_original_formula_sum ' C44 H42 Cl2 N2 O5 P2 Re2 '
_cod_database_code 7012393

loop_
_symmetry_equiv_pos_as_xyz
x,y,z
-x,-y,-z

loop_
_atom_site_label
_atom_site_fract_x
_atom_site_fract_y
_atom_site_fract_z
_atom_site_U_iso_or_equiv
_atom_site_occupancy
_atom_site_adp_type
Re1 0.31444(2) 0.293501(15) 0.107759(14) 0.0183 1.0000 Uani
Cl1 0.47409(14) 0.34396(11) 0.1919(1) 0.0315 1.0000 Uani
Cl2 0.34518(14) 0.3236(1) 0.00242(9) 0.0257 1.0000 Uani
N1 0.1633(5) 0.2520(3) 0.0556(3) 0.0216 1.0000 Uani
C1 0.0996(5) 0.2284(4) 0.0897(4) 0.0246 1.0000 Uani
C2 0.1437(6) 0.2279(4) 0.1626(4) 0.0263 1.0000 Uani
C3 0.0901(7) 0.2047(5) 0.2097(5) 0.0374 1.0000 Uani
C4 0.1409(8) 0.2040(6) 0.2784(5) 0.0475 1.0000 Uani
C5 0.2460(7) 0.2273(5) 0.2981(4) 0.0372 1.0000 Uani
C6 0.2977(7) 0.2522(5) 0.2504(4) 0.0328 1.0000 Uani
N2 0.2472(5) 0.2530(3) 0.1839(3) 0.0239 1.0000 Uani
C7 -0.0142(7) 0.2051(5) 0.0574(5) 0.0372 1.0000 Uani
P1 0.38314(15) 0.1662(1) 0.0606(1) 0.0236 1.0000 Uani
C8 0.4896(6) 0.1715(4) 0.0133(4) 0.0253 1.0000 Uani
C9 0.5721(7) 0.2312(5) 0.0443(5) 0.0358 1.0000 Uani
C10 0.6553(7) 0.2345(6) 0.0114(5) 0.0417 1.0000 Uani
C11 0.6576(7) 0.1770(6) -0.0539(5) 0.0433 1.0000 Uani
C12 0.5749(8) 0.1189(5) -0.0860(5) 0.0384 1.0000 Uani
C13 0.4902(7) 0.1147(5) -0.0540(4) 0.0326 1.0000 Uani
C14 0.4316(7) 0.1251(4) 0.1347(4) 0.0350 1.0000 Uani
C15 0.5352(9) 0.1289(6) 0.1633(6) 0.0560 1.0000 Uani
C16 0.5674(13) 0.1019(7) 0.2234(7) 0.0831 1.0000 Uani
C17 0.4963(15) 0.0739(6) 0.2577(6) 0.0799 1.0000 Uani
C18 0.3938(13) 0.0690(6) 0.2284(6) 0.0670 1.0000 Uani
C19 0.3595(9) 0.0947(5) 0.1673(5) 0.0453 1.0000 Uani
C20 0.2934(6) 0.0871(4) -0.0072(4) 0.0289 1.0000 Uani
C21 0.3007(6) 0.0067(4) -0.0110(5) 0.0319 1.0000 Uani
C22 0.2362(7) -0.0530(5) -0.0685(5) 0.0390 1.0000 Uani
C23 0.1689(7) -0.0342(5) -0.1211(5) 0.0387 1.0000 Uani
C24 0.1594(6) 0.0442(5) -0.1183(4) 0.0319 1.0000 Uani
C25 0.2211(6) 0.1056(4) -0.0600(4) 0.0283 1.0000 Uani
P2 0.26184(13) 0.4269(1) 0.15738(9) 0.0188 1.0000 Uani
C26 0.3206(5) 0.5091(4) 0.1323(4) 0.0227 1.0000 Uani
C27 0.4187(6) 0.5083(5) 0.1158(4) 0.0293 1.0000 Uani
C28 0.4587(5) 0.5690(5) 0.0935(5) 0.0305 1.0000 Uani
C29 0.4044(6) 0.6323(5) 0.0888(5) 0.0330 1.0000 Uani
C30 0.3081(6) 0.6353(4) 0.1075(4) 0.0307 1.0000 Uani
C31 0.2665(6) 0.5735(4) 0.1289(4) 0.0272 1.0000 Uani
C32 0.2842(5) 0.4607(4) 0.2583(4) 0.0194 1.0000 Uani
C33 0.3625(5) 0.5215(4) 0.2982(4) 0.0269 1.0000 Uani
C34 0.3841(6) 0.5456(5) 0.3753(4) 0.0323 1.0000 Uani
C35 0.3267(6) 0.5075(6) 0.4113(4) 0.0399 1.0000 Uani
C36 0.2486(7) 0.4467(5) 0.3722(4) 0.0342 1.0000 Uani
C37 0.2274(6) 0.4228(4) 0.2956(4) 0.0267 1.0000 Uani
C38 0.1255(5) 0.4280(4) 0.1220(4) 0.0225 1.0000 Uani
C39 0.0954(6) 0.4124(4) 0.0457(4) 0.0262 1.0000 Uani
C40 -0.0074(6) 0.4095(5) 0.0137(4) 0.0331 1.0000 Uani
C41 -0.0804(6) 0.4219(5) 0.0559(5) 0.0363 1.0000 Uani
C42 -0.0523(6) 0.4384(6) 0.1314(5) 0.0454 1.0000 Uani
C43 0.0512(6) 0.4418(5) 0.1647(4) 0.0309 1.0000 Uani
Re2 0.23738(2) 0.287165(16) 0.585120(14) 0.0184 1.0000 Uani
Cl3 0.37511(14) 0.39066(11) 0.6348(1) 0.0321 1.0000 Uani
Cl4 0.17036(15) 0.30526(12) 0.47050(9) 0.0308 1.0000 Uani
N3 0.1273(4) 0.1931(3) 0.5625(3) 0.0225 1.0000 Uani
C44 0.1189(5) 0.1552(4) 0.6092(4) 0.0240 1.0000 Uani
C45 0.1954(5) 0.1829(4) 0.6769(4) 0.0213 1.0000 Uani
C46 0.2031(7) 0.1525(5) 0.7355(4) 0.0341 1.0000 Uani
C47 0.2820(7) 0.1845(5) 0.7958(4) 0.0367 1.0000 Uani
C48 0.3489(6) 0.2485(5) 0.7975(4) 0.0344 1.0000 Uani
C49 0.3372(5) 0.2786(4) 0.7396(4) 0.0252 1.0000 Uani
N4 0.2623(4) 0.2466(3) 0.6786(3) 0.0205 1.0000 Uani
C50 0.0353(7) 0.0881(5) 0.5951(4) 0.0364 1.0000 Uani
P3 0.36327(14) 0.20249(12) 0.5339(1) 0.0262 1.0000 Uani
C51 0.4473(6) 0.2430(6) 0.4837(4) 0.0364 1.0000 Uani
C52 0.5272(6) 0.1988(7) 0.4608(4) 0.0453 1.0000 Uani
C53 0.5862(7) 0.2260(9) 0.4175(5) 0.0618 1.0000 Uani
C54 0.5688(8) 0.293(1) 0.3996(6) 0.0683 1.0000 Uani
C55 0.4932(8) 0.3368(8) 0.4234(5) 0.0593 1.0000 Uani
C56 0.4320(6) 0.3106(5) 0.4655(4) 0.0355 1.0000 Uani
C57 0.4501(6) 0.1846(4) 0.6100(4) 0.0268 1.0000 Uani
C58 0.5390(6) 0.2364(5) 0.6458(4) 0.0323 1.0000 Uani
C59 0.6026(7) 0.2278(6) 0.7085(5) 0.0409 1.0000 Uani
C60 0.5774(8) 0.1682(6) 0.7364(5) 0.0466 1.0000 Uani
C61 0.4853(9) 0.1162(6) 0.7021(6) 0.0498 1.0000 Uani
C62 0.4226(7) 0.1241(5) 0.6382(5) 0.0361 1.0000 Uani
C63 0.3119(6) 0.1045(5) 0.4688(4) 0.0323 1.0000 Uani
C64 0.3674(7) 0.0405(6) 0.4646(6) 0.0584 1.0000 Uani
C65 0.3283(9) -0.0326(6) 0.4110(7) 0.0695 1.0000 Uani
C66 0.2364(8) -0.0406(6) 0.3622(6) 0.0571 1.0000 Uani
C67 0.1824(7) 0.0238(6) 0.3675(5) 0.0458 1.0000 Uani
C68 0.2194(6) 0.0972(5) 0.4202(4) 0.0312 1.0000 Uani
P4 0.12980(13) 0.3835(1) 0.64498(9) 0.0194 1.0000 Uani
C69 0.1179(6) 0.4738(4) 0.6185(4) 0.0247 1.0000 Uani
C70 0.1814(7) 0.5002(5) 0.5796(5) 0.0395 1.0000 Uani
C71 0.1701(9) 0.5718(6) 0.5628(6) 0.0518 1.0000 Uani
C72 0.0964(8) 0.6171(6) 0.5847(6) 0.0455 1.0000 Uani
C73 0.0296(8) 0.5920(6) 0.6251(7) 0.0527 1.0000 Uani
C74 0.0405(7) 0.5206(5) 0.6403(6) 0.0443 1.0000 Uani
C75 0.1816(5) 0.4191(4) 0.7445(4) 0.0209 1.0000 Uani
C76 0.2547(6) 0.4856(4) 0.7745(4) 0.0269 1.0000 Uani
C77 0.2991(6) 0.5088(5) 0.8493(4) 0.0325 1.0000 Uani
C78 0.2730(6) 0.4641(6) 0.8926(4) 0.0356 1.0000 Uani
C79 0.2031(6) 0.3978(5) 0.8638(4) 0.0324 1.0000 Uani
C80 0.1569(6) 0.3738(4) 0.7882(4) 0.0258 1.0000 Uani
C81 -0.0049(6) 0.3443(4) 0.6320(4) 0.0239 1.0000 Uani
C82 -0.0622(6) 0.3632(5) 0.6870(4) 0.0310 1.0000 Uani
C83 -0.1663(7) 0.3359(6) 0.6696(5) 0.0423 1.0000 Uani
C84 -0.2125(7) 0.2901(6) 0.6004(5) 0.0476 1.0000 Uani
C85 -0.1568(6) 0.2711(6) 0.5457(5) 0.0421 1.0000 Uani
C86 -0.0523(5) 0.2982(5) 0.5616(4) 0.0277 1.0000 Uani
Re3 -0.04904(2) 0.22460(2) -0.164175(18) 0.0344 1.0000 Uani
O1 -0.0792(8) 0.3171(5) -0.1667(4) 0.0745 1.0000 Uani
O2 0.0604(5) 0.2366(4) -0.0968(3) 0.0431 1.0000 Uani
O3 -0.0260(6) 0.1766(6) -0.2476(4) 0.0737 1.0000 Uani
O4 -0.1503(8) 0.1795(9) -0.1453(8) 0.1205 1.0000 Uani
Re4 -0.12308(3) 0.10323(2) 0.35228(2) 0.0505 1.0000 Uani
O5 -0.1682(14) 0.1777(7) 0.3263(8) 0.1627 1.0000 Uani
O6 -0.0336(6) 0.1348(5) 0.4313(4) 0.0653 1.0000 Uani
O7 -0.0746(8) 0.0395(6) 0.2891(5) 0.0831 1.0000 Uani
O8 -0.2252(9) 0.0485(9) 0.3624(9) 0.1341 1.0000 Uani
O9 0.0844(13) 0.0350(9) 0.0691(11) 0.1532 1.0000 Uani
C87 0.1074(15) -0.0126(11) 0.1145(18) 0.1536 1.0000 Uani
O10 -0.177(1) 0.2347(6) 0.2018(6) 0.1015 1.0000 Uani
C88 -0.2222(14) 0.3018(8) 0.2133(8) 0.0881 1.0000 Uani
H1 0.126(7) 0.260(6) 0.009(5) 0.04(3) 1.0000 Uiso
H2 0.091(7) 0.168(6) 0.515(4) 0.04(3) 1.0000 Uiso
H3 0.0290 0.0121 0.0238 0.1999 1.0000 Uiso
H4 -0.1738 0.2148 0.2454 0.1228 1.0000 Uiso
H31 0.0142 0.1884 0.1938 0.0428 1.0000 Uiso
H41 0.1030 0.1873 0.3127 0.0583 1.0000 Uiso
H51 0.2853 0.2263 0.3470 0.0444 1.0000 Uiso
H61 0.3734 0.2696 0.2660 0.0386 1.0000 Uiso
H71 -0.0483 0.1889 0.0937 0.0437 1.0000 Uiso
H72 -0.0451 0.2513 0.0460 0.0437 1.0000 Uiso
H73 -0.0244 0.1597 0.0112 0.0437 1.0000 Uiso
H91 0.5713 0.2727 0.0914 0.0430 1.0000 Uiso
H101 0.7135 0.2781 0.0347 0.0519 1.0000 Uiso
H111 0.7184 0.1778 -0.0773 0.0572 1.0000 Uiso
H121 0.5758 0.0785 -0.1338 0.0516 1.0000 Uiso
H131 0.4310 0.0721 -0.0784 0.0402 1.0000 Uiso
H151 0.5872 0.1512 0.1407 0.0633 1.0000 Uiso
H161 0.6426 0.1026 0.2424 0.0865 1.0000 Uiso
H171 0.5199 0.0577 0.3028 0.0923 1.0000 Uiso
H181 0.3424 0.0465 0.2512 0.0840 1.0000 Uiso
H191 0.2842 0.0915 0.1470 0.0599 1.0000 Uiso
H211 0.3513 -0.0073 0.0270 0.0392 1.0000 Uiso
H221 0.2397 -0.1098 -0.0709 0.0468 1.0000 Uiso
H231 0.1252 -0.0778 -0.1627 0.0433 1.0000 Uiso
H241 0.1092 0.0569 -0.1573 0.0360 1.0000 Uiso
H251 0.2133 0.1623 -0.0565 0.0338 1.0000 Uiso
H271 0.4596 0.4639 0.1203 0.0363 1.0000 Uiso
H281 0.5280 0.5673 0.0806 0.0369 1.0000 Uiso
H291 0.4341 0.6756 0.0720 0.0397 1.0000 Uiso
H301 0.2694 0.6814 0.1056 0.0358 1.0000 Uiso
H311 0.1974 0.5753 0.1420 0.0316 1.0000 Uiso
H331 0.4037 0.5483 0.2716 0.0296 1.0000 Uiso
H341 0.4400 0.5896 0.4040 0.0348 1.0000 Uiso
H351 0.3418 0.5243 0.4663 0.0450 1.0000 Uiso
H361 0.2077 0.4200 0.3989 0.0412 1.0000 Uiso
H371 0.1716 0.3785 0.2672 0.0331 1.0000 Uiso
H391 0.1478 0.4034 0.0143 0.0306 1.0000 Uiso
H401 -0.0286 0.3981 -0.0408 0.0377 1.0000 Uiso
H411 -0.1543 0.4190 0.0319 0.0383 1.0000 Uiso
H421 -0.1055 0.4479 0.1621 0.0502 1.0000 Uiso
H431 0.0719 0.4541 0.2194 0.0352 1.0000 Uiso
H461 0.1522 0.1078 0.7341 0.0406 1.0000 Uiso
H471 0.2911 0.1618 0.8380 0.0440 1.0000 Uiso
H481 0.4059 0.2727 0.8414 0.0396 1.0000 Uiso
H491 0.3852 0.3255 0.7422 0.0292 1.0000 Uiso
H501 0.0433 0.0673 0.6385 0.0421 1.0000 Uiso
H502 -0.0334 0.1076 0.5871 0.0421 1.0000 Uiso
H503 0.0403 0.0446 0.5503 0.0421 1.0000 Uiso
H521 0.5410 0.1498 0.4751 0.0490 1.0000 Uiso
H531 0.6417 0.1954 0.3997 0.0684 1.0000 Uiso
H541 0.6113 0.3110 0.3685 0.0757 1.0000 Uiso
H551 0.4822 0.3870 0.4107 0.0670 1.0000 Uiso
H561 0.3765 0.3418 0.4822 0.0414 1.0000 Uiso
H581 0.5580 0.2807 0.6263 0.0363 1.0000 Uiso
H591 0.6666 0.2656 0.7330 0.0473 1.0000 Uiso
H601 0.6236 0.1613 0.7806 0.0517 1.0000 Uiso
H611 0.4647 0.0737 0.7233 0.0642 1.0000 Uiso
H621 0.3585 0.0865 0.6133 0.0437 1.0000 Uiso
H641 0.4348 0.0462 0.4994 0.0580 1.0000 Uiso
H651 0.3677 -0.0792 0.4083 0.0703 1.0000 Uiso
H661 0.2092 -0.0923 0.3235 0.0577 1.0000 Uiso
H671 0.1149 0.0179 0.3326 0.0481 1.0000 Uiso
H681 0.1796 0.1435 0.4227 0.0346 1.0000 Uiso
H701 0.2364 0.4681 0.5630 0.0530 1.0000 Uiso
H711 0.2171 0.5897 0.5343 0.0662 1.0000 Uiso
H721 0.0894 0.6679 0.5723 0.0565 1.0000 Uiso
H731 -0.0242 0.6251 0.6423 0.0701 1.0000 Uiso
H741 -0.0078 0.5016 0.6675 0.0585 1.0000 Uiso
H761 0.2753 0.5167 0.7424 0.0333 1.0000 Uiso
H771 0.3498 0.5577 0.8716 0.0348 1.0000 Uiso
H781 0.3060 0.4807 0.9462 0.0423 1.0000 Uiso
H791 0.1847 0.3663 0.8960 0.0439 1.0000 Uiso
H801 0.1068 0.3245 0.7663 0.0316 1.0000 Uiso
H821 -0.0285 0.3961 0.7383 0.0358 1.0000 Uiso
H831 -0.2079 0.3501 0.7084 0.0513 1.0000 Uiso
H841 -0.2874 0.2700 0.5890 0.0543 1.0000 Uiso
H851 -0.1914 0.2381 0.4947 0.0481 1.0000 Uiso
H861 -0.0116 0.2843 0.5223 0.0326 1.0000 Uiso
H871 0.1635 0.0166 0.1577 0.2055 1.0000 Uiso
H872 0.0447 -0.0260 0.1322 0.2055 1.0000 Uiso
H873 0.1307 -0.0625 0.0863 0.2055 1.0000 Uiso
H881 -0.2254 0.3221 0.1699 0.0959 1.0000 Uiso
H882 -0.1813 0.3428 0.2584 0.0959 1.0000 Uiso
H883 -0.2934 0.2904 0.2203 0.0959 1.0000 Uiso

loop_
_atom_site_aniso_label
_atom_site_aniso_U_11
_atom_site_aniso_U_22
_atom_site_aniso_U_33
_atom_site_aniso_U_23
_atom_site_aniso_U_13
_atom_site_aniso_U_12
Re1 0.02191(13) 0.01614(12) 0.01655(12) 0.00436(9) 0.0032(1) 0.0054(1)
Cl1 0.0303(9) 0.0310(9) 0.0289(9) 0.0059(7) -0.0015(7) 0.0078(7)
Cl2 0.0321(9) 0.0281(8) 0.0213(8) 0.0122(6) 0.0078(7) 0.0089(7)
N1 0.032(3) 0.008(2) 0.024(3) 0.004(2) 0.003(2) 0.008(2)
C1 0.020(3) 0.022(3) 0.025(3) 0.002(3) 0.001(3) -0.008(3)
C2 0.044(4) 0.017(3) 0.020(3) 0.009(3) 0.006(3) -0.002(3)
C3 0.038(4) 0.036(4) 0.032(4) 0.006(3) 0.005(3) -0.008(4)
C4 0.062(6) 0.055(6) 0.029(4) 0.017(4) 0.017(4) -0.010(5)
C5 0.058(5) 0.036(4) 0.017(3) 0.010(3) 0.004(3) 0.002(4)
C6 0.043(4) 0.032(4) 0.022(4) 0.008(3) 0.003(3) 0.002(3)
N2 0.031(3) 0.019(3) 0.018(3) 0.001(2) 0.004(2) -0.000(2)
C7 0.040(5) 0.040(5) 0.029(4) 0.011(3) 0.003(3) -0.002(4)
P1 0.0314(9) 0.0181(8) 0.0214(8) 0.0047(7) 0.0054(7) 0.0100(7)
C8 0.032(4) 0.025(3) 0.026(3) 0.015(3) 0.009(3) 0.010(3)
C9 0.040(4) 0.036(4) 0.032(4) 0.006(3) 0.012(3) 0.011(4)
C10 0.042(5) 0.041(5) 0.047(5) 0.016(4) 0.014(4) 0.012(4)
C11 0.037(5) 0.059(6) 0.047(5) 0.028(5) 0.017(4) 0.022(4)
C12 0.059(6) 0.037(4) 0.033(4) 0.017(3) 0.026(4) 0.027(4)
C13 0.043(4) 0.026(4) 0.031(4) 0.011(3) 0.008(3) 0.012(3)
C14 0.054(5) 0.020(3) 0.027(4) 0.005(3) 0.000(4) 0.015(3)
C15 0.073(7) 0.034(5) 0.052(6) 0.017(4) -0.020(5) 0.014(5)
C16 0.114(11) 0.049(6) 0.053(7) 0.006(6) -0.054(8) 0.022(7)
C17 0.168(15) 0.027(5) 0.037(6) 0.018(4) -0.018(8) 0.021(7)
C18 0.153(13) 0.026(4) 0.031(5) 0.013(4) 0.029(7) 0.026(6)
C19 0.086(7) 0.031(4) 0.032(4) 0.018(4) 0.026(5) 0.029(5)
C20 0.041(4) 0.018(3) 0.029(4) 0.007(3) 0.014(3) 0.001(3)
C21 0.039(4) 0.021(3) 0.038(4) 0.010(3) 0.009(3) 0.013(3)
C22 0.051(5) 0.021(4) 0.045(5) 0.009(3) 0.011(4) 0.006(3)
C23 0.051(5) 0.027(4) 0.030(4) -0.003(3) 0.010(4) -0.005(4)
C24 0.039(4) 0.025(4) 0.026(4) -0.000(3) 0.007(3) -0.000(3)
C25 0.039(4) 0.024(3) 0.022(3) 0.006(3) 0.006(3) 0.007(3)
P2 0.0190(8) 0.0172(8) 0.0186(8) 0.0018(6) 0.0045(6) 0.0052(6)
C26 0.022(3) 0.017(3) 0.024(3) 0.002(3) 0.000(3) -0.001(2)
C27 0.022(3) 0.034(4) 0.035(4) 0.015(3) 0.005(3) 0.006(3)
C28 0.017(3) 0.031(4) 0.044(4) 0.017(3) 0.000(3) -0.001(3)
C29 0.028(4) 0.028(4) 0.043(4) 0.020(3) -0.002(3) -0.011(3)
C30 0.037(4) 0.020(3) 0.033(4) 0.012(3) -0.005(3) 0.003(3)
C31 0.027(4) 0.026(4) 0.025(3) 0.004(3) 0.005(3) 0.005(3)
C32 0.022(3) 0.015(3) 0.021(3) 0.003(2) 0.007(3) 0.004(2)
C33 0.018(3) 0.030(4) 0.026(4) 0.002(3) 0.001(3) -0.006(3)
C34 0.025(4) 0.041(4) 0.022(3) -0.002(3) 0.001(3) -0.007(3)
C35 0.030(4) 0.060(6) 0.022(4) 0.005(4) 0.002(3) -0.002(4)
C36 0.039(4) 0.036(4) 0.028(4) 0.009(3) 0.010(3) 0.004(3)
C37 0.030(4) 0.024(3) 0.028(4) 0.008(3) 0.013(3) -0.000(3)
C38 0.023(3) 0.012(3) 0.028(3) 0.003(3) -0.001(3) -0.002(2)
C39 0.027(4) 0.026(4) 0.024(3) 0.005(3) 0.003(3) 0.007(3)
C40 0.032(4) 0.032(4) 0.031(4) 0.004(3) -0.001(3) 0.013(3)
C41 0.025(4) 0.032(4) 0.038(4) -0.001(3) -0.008(3) 0.004(3)
C42 0.020(4) 0.057(6) 0.049(5) 0.001(4) 0.005(4) 0.003(4)
C43 0.023(3) 0.040(4) 0.025(4) -0.002(3) 0.008(3) 0.013(3)
Re2 0.01806(12) 0.02102(14) 0.01492(12) 0.0026(1) 0.00523(9) 0.0008(1)
Cl3 0.0274(9) 0.0315(9) 0.0317(9) -0.0001(7) 0.0109(7) -0.0075(7)
Cl4 0.0360(9) 0.040(1) 0.0207(8) 0.0129(7) 0.0097(7) 0.0090(8)
N3 0.020(3) 0.025(3) 0.021(3) 0.004(2) 0.006(2) 0.006(2)
C44 0.026(3) 0.019(3) 0.022(3) 0.000(3) 0.006(3) 0.001(3)
C45 0.022(3) 0.018(3) 0.024(3) 0.004(3) 0.007(3) 0.004(2)
C46 0.046(5) 0.025(4) 0.030(4) 0.007(3) 0.009(3) 0.003(3)
C47 0.045(5) 0.048(5) 0.018(3) 0.010(3) 0.005(3) 0.010(4)
C48 0.031(4) 0.049(5) 0.019(3) 0.004(3) 0.003(3) 0.009(4)
C49 0.019(3) 0.031(4) 0.023(3) 0.003(3) 0.007(3) 0.003(3)
N4 0.018(3) 0.023(3) 0.020(3) 0.005(2) 0.007(2) 0.004(2)
C50 0.043(5) 0.035(4) 0.027(4) 0.009(3) 0.004(3) -0.015(4)
P3 0.0180(8) 0.033(1) 0.0213(8) -0.0022(7) 0.0043(7) 0.0041(7)
C51 0.018(3) 0.068(6) 0.011(3) -0.004(3) -0.001(3) -0.003(3)
C52 0.020(4) 0.079(7) 0.023(4) -0.008(4) 0.007(3) 0.012(4)
C53 0.020(4) 0.125(11) 0.026(4) 0.001(6) 0.007(3) -0.004(5)
C54 0.030(5) 0.128(12) 0.031(5) 0.005(6) 0.008(4) -0.018(6)
C55 0.048(6) 0.089(8) 0.030(5) 0.004(5) 0.013(4) -0.017(5)
C56 0.030(4) 0.048(5) 0.025(4) 0.006(3) 0.011(3) -0.008(4)
C57 0.025(3) 0.030(4) 0.021(3) -0.003(3) 0.008(3) 0.010(3)
C58 0.025(4) 0.052(5) 0.014(3) 0.000(3) 0.005(3) 0.003(3)
C59 0.033(4) 0.056(5) 0.030(4) 0.009(4) 0.002(3) 0.005(4)
C60 0.056(6) 0.052(5) 0.021(4) 0.002(4) -0.007(4) 0.015(5)
C61 0.077(7) 0.038(5) 0.046(5) 0.019(4) 0.023(5) 0.030(5)
C62 0.038(4) 0.031(4) 0.041(5) 0.006(3) 0.014(4) 0.017(3)
C63 0.024(4) 0.031(4) 0.031(4) -0.006(3) 0.003(3) 0.005(3)
C64 0.031(5) 0.050(6) 0.065(7) -0.017(5) -0.013(4) 0.014(4)
C65 0.068(7) 0.043(6) 0.065(7) -0.026(5) -0.007(6) 0.028(5)
C66 0.053(6) 0.033(5) 0.058(6) -0.024(4) 0.003(5) 0.009(4)
C67 0.040(5) 0.047(5) 0.033(4) -0.007(4) -0.002(4) -0.003(4)
C68 0.022(3) 0.036(4) 0.029(4) -0.000(3) 0.006(3) -0.002(3)
P4 0.0218(8) 0.0210(8) 0.0161(7) 0.0051(6) 0.0066(6) 0.0032(6)
C69 0.030(4) 0.023(3) 0.021(3) 0.008(3) 0.003(3) 0.007(3)
C70 0.043(5) 0.037(4) 0.052(5) 0.024(4) 0.027(4) 0.009(4)
C71 0.076(7) 0.047(5) 0.042(5) 0.024(4) 0.024(5) -0.000(5)
C72 0.057(6) 0.035(5) 0.049(5) 0.022(4) 0.007(4) 0.010(4)
C73 0.046(5) 0.045(5) 0.083(8) 0.040(5) 0.017(5) 0.024(4)
C74 0.034(4) 0.038(5) 0.074(7) 0.028(5) 0.023(4) 0.018(4)
C75 0.025(3) 0.020(3) 0.017(3) 0.002(2) 0.006(3) 0.010(3)
C76 0.024(3) 0.026(4) 0.033(4) 0.010(3) 0.008(3) 0.010(3)
C77 0.023(4) 0.032(4) 0.031(4) -0.003(3) -0.002(3) 0.007(3)
C78 0.032(4) 0.055(5) 0.018(3) 0.006(3) 0.003(3) 0.027(4)
C79 0.039(4) 0.043(5) 0.027(4) 0.020(3) 0.017(3) 0.023(4)
C80 0.029(4) 0.028(4) 0.022(3) 0.008(3) 0.007(3) 0.009(3)
C81 0.026(3) 0.017(3) 0.030(4) 0.008(3) 0.008(3) 0.005(3)
C82 0.035(4) 0.027(4) 0.028(4) -0.003(3) 0.014(3) 0.007(3)
C83 0.041(5) 0.052(5) 0.036(4) 0.008(4) 0.020(4) 0.008(4)
C84 0.023(4) 0.064(6) 0.048(5) 0.004(5) 0.012(4) -0.001(4)
C85 0.026(4) 0.058(6) 0.036(4) 0.006(4) 0.005(3) 0.002(4)
C86 0.017(3) 0.045(4) 0.019(3) 0.009(3) 0.001(3) 0.007(3)
Re3 0.02689(16) 0.0477(2) 0.02818(16) 0.00931(14) 0.00765(12) 0.00639(13)
O1 0.103(7) 0.075(6) 0.051(4) 0.018(4) 0.015(4) 0.056(5)
O2 0.051(4) 0.038(3) 0.036(3) 0.007(3) 0.001(3) 0.015(3)
O3 0.051(4) 0.105(7) 0.040(4) -0.017(4) 0.005(3) 0.025(4)
O4 0.066(6) 0.178(13) 0.150(12) 0.095(11) 0.038(7) 0.002(7)
Re4 0.0519(2) 0.0423(2) 0.0390(2) -0.00128(16) -0.01709(17) 0.01364(17)
O5 0.227(17) 0.063(7) 0.141(11) 0.023(7) -0.097(12) 0.035(8)
O6 0.051(4) 0.062(5) 0.058(5) -0.010(4) -0.011(4) 0.011(4)
O7 0.102(7) 0.090(7) 0.044(4) 0.004(4) -0.003(4) 0.037(6)
O8 0.068(7) 0.142(12) 0.163(13) 0.04(1) -0.018(8) -0.030(7)
O9 0.160(14) 0.117(11) 0.222(18) 0.066(12) 0.105(13) 0.05(1)
C87 0.092(12) 0.081(11) 0.34(4) 0.125(18) 0.081(18) 0.008(9)
O10 0.14(1) 0.069(6) 0.097(8) 0.009(6) 0.053(7) 0.022(6)
C88 0.123(13) 0.053(7) 0.064(8) 0.002(6) -0.014(8) 0.005(8)

loop_
_atom_type_symbol
_atom_type_scat_dispersion_real
_atom_type_scat_dispersion_imag
_atom_type_scat_Cromer_Mann_a1
_atom_type_scat_Cromer_Mann_b1
_atom_type_scat_Cromer_Mann_a2
_atom_type_scat_Cromer_Mann_b2
_atom_type_scat_Cromer_Mann_a3
_atom_type_scat_Cromer_Mann_b3
_atom_type_scat_Cromer_Mann_a4
_atom_type_scat_Cromer_Mann_b4
_atom_type_scat_Cromer_Mann_c
_atom_type_scat_source
'C   ' 0.0020 0.0020 2.3100 20.8439 1.0200 10.2075 1.5886 0.5687 0.8650 51.6512 0.2156 International_Tables_Vol_IV_Table_2.2B
'H   ' 0.0000 0.0000 0.4930 10.5109 0.3229 26.1257 0.1402 3.1424 0.0408 57.7997 0.0030 International_Tables_Vol_IV_Table_2.2B
'Cl  ' 0.1320 0.1590 11.4604 0.0104 7.1964 1.1662 6.2556 18.5194 1.6455 47.7784 -9.5574 International_Tables_Vol_IV_Table_2.2B
'N   ' 0.0040 0.0030 12.2126 0.0057 3.1322 9.8933 2.0125 28.9975 1.1663 0.5826 -11.5290 International_Tables_Vol_IV_Table_2.2B
'O   ' 0.0080 0.0060 3.0485 13.2771 2.2868 5.7011 1.5463 0.3239 0.8670 32.9089 0.2508 International_Tables_Vol_IV_Table_2.2B
'P   ' 0.0900 0.0950 6.4345 1.9067 4.1791 27.1570 1.7800 0.5260 1.4908 68.1645 1.1149 International_Tables_Vol_IV_Table_2.2B
'Re  ' -1.5980 7.2320 28.7621 1.6719 15.7189 9.0923 14.5564 0.3505 5.4417 52.0861 10.4720 International_Tables_Vol_IV_Table_2.2B

loop_
_geom_angle_atom_site_label_1
_geom_angle_site_symmetry_1
_geom_angle_atom_site_label_2
_geom_angle_site_symmetry_2
_geom_angle_atom_site_label_3
_geom_angle_site_symmetry_3
_geom_angle
_geom_angle_publ_flag
Cl1 . Re1 . Cl2 . 101.67(7) yes
Cl1 . Re1 . N1 . 167.25(17) yes
Cl2 . Re1 . N1 . 90.25(17) yes
Cl1 . Re1 . N2 . 93.93(17) yes
Cl2 . Re1 . N2 . 164.41(17) yes
N1 . Re1 . N2 . 74.2(2) yes
Cl1 . Re1 . P1 . 89.45(6) yes
Cl2 . Re1 . P1 . 86.91(6) yes
N1 . Re1 . P1 . 95.79(15) yes
N2 . Re1 . P1 . 93.07(16) yes
Cl1 . Re1 . P2 . 86.08(6) yes
Cl2 . Re1 . P2 . 91.41(6) yes
N1 . Re1 . P2 . 89.12(15) yes
N2 . Re1 . P2 . 89.86(16) yes
P1 . Re1 . P2 . 174.82(6) yes
Re1 . N1 . C1 . 120.9(5) yes
Re1 . N1 . H1 . 126.4(57) yes
C1 . N1 . H1 . 110.8(58) yes
N1 . C1 . C2 . 114.9(6) yes
N1 . C1 . C7 . 123.5(7) yes
C2 . C1 . C7 . 121.6(7) yes
C1 . C2 . C3 . 125.1(7) yes
C1 . C2 . N2 . 113.9(6) yes
C3 . C2 . N2 . 121.0(7) yes
C2 . C3 . C4 . 120.5(8) yes
C2 . C3 . H31 . 119.7 no
C4 . C3 . H31 . 119.7 no
C3 . C4 . C5 . 117.7(8) yes
C3 . C4 . H41 . 121.1 no
C5 . C4 . H41 . 121.1 no
C4 . C5 . C6 . 120.7(7) yes
C4 . C5 . H51 . 119.7 no
C6 . C5 . H51 . 119.7 no
C5 . C6 . N2 . 121.0(8) yes
C5 . C6 . H61 . 119.5 no
N2 . C6 . H61 . 119.5 no
Re1 . N2 . C2 . 115.8(5) yes
Re1 . N2 . C6 . 125.1(5) yes
C2 . N2 . C6 . 119.1(6) yes
C1 . C7 . H71 . 109.5 no
C1 . C7 . H72 . 109.5 no
H71 . C7 . H72 . 109.5 no
C1 . C7 . H73 . 109.5 no
H71 . C7 . H73 . 109.5 no
H72 . C7 . H73 . 109.5 no
Re1 . P1 . C8 . 115.4(2) yes
Re1 . P1 . C14 . 111.4(3) yes
C8 . P1 . C14 . 105.6(4) yes
Re1 . P1 . C20 . 116.3(3) yes
C8 . P1 . C20 . 101.7(3) yes
C14 . P1 . C20 . 105.2(4) yes
P1 . C8 . C9 . 120.5(6) yes
P1 . C8 . C13 . 120.8(6) yes
C9 . C8 . C13 . 118.7(7) yes
C8 . C9 . C10 . 121.6(8) yes
C8 . C9 . H91 . 119.2 no
C10 . C9 . H91 . 119.2 no
C9 . C10 . C11 . 119.8(9) yes
C9 . C10 . H101 . 120.1 no
C11 . C10 . H101 . 120.1 no
C10 . C11 . C12 . 119.0(8) yes
C10 . C11 . H111 . 120.5 no
C12 . C11 . H111 . 120.5 no
C11 . C12 . C13 . 122.1(8) yes
C11 . C12 . H121 . 119.0 no
C13 . C12 . H121 . 119.0 no
C8 . C13 . C12 . 118.7(8) yes
C8 . C13 . H131 . 120.7 no
C12 . C13 . H131 . 120.7 no
P1 . C14 . C15 . 122.6(8) yes
P1 . C14 . C19 . 117.6(7) yes
C15 . C14 . C19 . 119.5(9) yes
C14 . C15 . C16 . 120.0(13) yes
C14 . C15 . H151 . 120.0 no
C16 . C15 . H151 . 120.0 no
C15 . C16 . C17 . 120.9(13) yes
C15 . C16 . H161 . 119.6 no
C17 . C16 . H161 . 119.6 no
C16 . C17 . C18 . 118.8(9) yes
C16 . C17 . H171 . 120.6 no
C18 . C17 . H171 . 120.6 no
C17 . C18 . C19 . 121.3(12) yes
C17 . C18 . H181 . 119.3 no
C19 . C18 . H181 . 119.3 no
C14 . C19 . C18 . 119.4(11) yes
C14 . C19 . H191 . 120.3 no
C18 . C19 . H191 . 120.3 no
P1 . C20 . C21 . 121.0(6) yes
P1 . C20 . C25 . 119.1(5) yes
C21 . C20 . C25 . 119.7(7) yes
C20 . C21 . C22 . 119.2(7) yes
C20 . C21 . H211 . 120.4 no
C22 . C21 . H211 . 120.4 no
C21 . C22 . C23 . 120.6(7) yes
C21 . C22 . H221 . 119.7 no
C23 . C22 . H221 . 119.7 no
C22 . C23 . C24 . 121.3(7) yes
C22 . C23 . H231 . 119.3 no
C24 . C23 . H231 . 119.3 no
C23 . C24 . C25 . 119.5(8) yes
C23 . C24 . H241 . 120.3 no
C25 . C24 . H241 . 120.3 no
C20 . C25 . C24 . 119.7(7) yes
C20 . C25 . H251 . 120.2 no
C24 . C25 . H251 . 120.2 no
Re1 . P2 . C26 . 117.4(2) yes
Re1 . P2 . C32 . 113.2(2) yes
C26 . P2 . C32 . 105.2(3) yes
Re1 . P2 . C38 . 111.0(2) yes
C26 . P2 . C38 . 101.6(3) yes
C32 . P2 . C38 . 107.4(3) yes
P2 . C26 . C27 . 121.2(5) yes
P2 . C26 . C31 . 119.6(5) yes
C27 . C26 . C31 . 119.1(7) yes
C26 . C27 . C28 . 119.9(7) yes
C26 . C27 . H271 . 120.0 no
C28 . C27 . H271 . 120.0 no
C27 . C28 . C29 . 121.0(7) yes
C27 . C28 . H281 . 119.5 no
C29 . C28 . H281 . 119.5 no
C28 . C29 . C30 . 119.7(7) yes
C28 . C29 . H291 . 120.1 no
C30 . C29 . H291 . 120.1 no
C29 . C30 . C31 . 119.5(7) yes
C29 . C30 . H301 . 120.2 no
C31 . C30 . H301 . 120.2 no
C26 . C31 . C30 . 120.6(7) yes
C26 . C31 . H311 . 119.7 no
C30 . C31 . H311 . 119.7 no
P2 . C32 . C33 . 119.6(5) yes
P2 . C32 . C37 . 120.6(5) yes
C33 . C32 . C37 . 119.7(6) yes
C32 . C33 . C34 . 120.5(7) yes
C32 . C33 . H331 . 119.8 no
C34 . C33 . H331 . 119.8 no
C33 . C34 . C35 . 119.0(7) yes
C33 . C34 . H341 . 120.5 no
C35 . C34 . H341 . 120.5 no
C34 . C35 . C36 . 121.1(7) yes
C34 . C35 . H351 . 119.5 no
C36 . C35 . H351 . 119.5 no
C35 . C36 . C37 . 119.8(7) yes
C35 . C36 . H361 . 120.1 no
C37 . C36 . H361 . 120.1 no
C32 . C37 . C36 . 119.9(7) yes
C32 . C37 . H371 . 120.0 no
C36 . C37 . H371 . 120.0 no
P2 . C38 . C39 . 115.9(5) yes
P2 . C38 . C43 . 125.2(6) yes
C39 . C38 . C43 . 118.9(7) yes
C38 . C39 . C40 . 119.8(7) yes
C38 . C39 . H391 . 120.1 no
C40 . C39 . H391 . 120.1 no
C39 . C40 . C41 . 121.0(7) yes
C39 . C40 . H401 . 119.5 no
C41 . C40 . H401 . 119.5 no
C40 . C41 . C42 . 120.2(7) yes
C40 . C41 . H411 . 119.9 no
C42 . C41 . H411 . 119.9 no
C41 . C42 . C43 . 119.6(8) yes
C41 . C42 . H421 . 120.2 no
C43 . C42 . H421 . 120.2 no
C38 . C43 . C42 . 120.4(7) yes
C38 . C43 . H431 . 119.8 no
C42 . C43 . H431 . 119.8 no
Cl3 . Re2 . Cl4 . 101.90(7) yes
Cl3 . Re2 . N3 . 168.14(18) yes
Cl4 . Re2 . N3 . 89.95(18) yes
Cl3 . Re2 . N4 . 93.85(16) yes
Cl4 . Re2 . N4 . 164.21(16) yes
N3 . Re2 . N4 . 74.3(2) yes
Cl3 . Re2 . P3 . 86.87(6) yes
Cl4 . Re2 . P3 . 92.23(6) yes
N3 . Re2 . P3 . 93.17(16) yes
N4 . Re2 . P3 . 89.84(15) yes
Cl3 . Re2 . P4 . 86.34(6) yes
Cl4 . Re2 . P4 . 90.48(6) yes
N3 . Re2 . P4 . 93.20(16) yes
N4 . Re2 . P4 . 89.29(15) yes
P3 . Re2 . P4 . 173.08(6) yes
Re2 . N3 . C44 . 122.0(5) yes
Re2 . N3 . H2 . 121.8(61) yes
C44 . N3 . H2 . 114.6(61) yes
N3 . C44 . C45 . 114.5(6) yes
N3 . C44 . C50 . 122.9(7) yes
C45 . C44 . C50 . 122.5(7) yes
C44 . C45 . C46 . 125.9(7) yes
C44 . C45 . N4 . 112.4(6) yes
C46 . C45 . N4 . 121.7(6) yes
C45 . C46 . C47 . 118.9(7) yes
C45 . C46 . H461 . 120.5 no
C47 . C46 . H461 . 120.5 no
C46 . C47 . C48 . 119.2(7) yes
C46 . C47 . H471 . 120.4 no
C48 . C47 . H471 . 120.4 no
C47 . C48 . C49 . 120.3(7) yes
C47 . C48 . H481 . 119.8 no
C49 . C48 . H481 . 119.8 no
C48 . C49 . N4 . 121.7(7) yes
C48 . C49 . H491 . 119.1 no
N4 . C49 . H491 . 119.1 no
Re2 . N4 . C45 . 116.7(4) yes
Re2 . N4 . C49 . 125.2(5) yes
C45 . N4 . C49 . 118.1(6) yes
C44 . C50 . H501 . 109.5 no
C44 . C50 . H502 . 109.5 no
H501 . C50 . H502 . 109.5 no
C44 . C50 . H503 . 109.5 no
H501 . C50 . H503 . 109.5 no
H502 . C50 . H503 . 109.5 no
Re2 . P3 . C51 . 117.2(3) yes
Re2 . P3 . C57 . 108.1(2) yes
C51 . P3 . C57 . 105.2(3) yes
Re2 . P3 . C63 . 117.0(2) yes
C51 . P3 . C63 . 102.2(4) yes
C57 . P3 . C63 . 106.0(4) yes
P3 . C51 . C52 . 117.8(8) yes
P3 . C51 . C56 . 122.1(6) yes
C52 . C51 . C56 . 120.0(8) yes
C51 . C52 . C53 . 118.0(11) yes
C51 . C52 . H521 . 121.0 no
C53 . C52 . H521 . 121.0 no
C52 . C53 . C54 . 120.8(10) yes
C52 . C53 . H531 . 119.6 no
C54 . C53 . H531 . 119.6 no
C53 . C54 . C55 . 121.1(10) yes
C53 . C54 . H541 . 119.5 no
C55 . C54 . H541 . 119.5 no
C54 . C55 . C56 . 119.5(12) yes
C54 . C55 . H551 . 120.2 no
C56 . C55 . H551 . 120.2 no
C51 . C56 . C55 . 120.5(9) yes
C51 . C56 . H561 . 119.7 no
C55 . C56 . H561 . 119.7 no
P3 . C57 . C58 . 120.2(6) yes
P3 . C57 . C62 . 120.3(6) yes
C58 . C57 . C62 . 119.1(7) yes
C57 . C58 . C59 . 121.3(8) yes
C57 . C58 . H581 . 119.3 no
C59 . C58 . H581 . 119.3 no
C58 . C59 . C60 . 120.3(8) yes
C58 . C59 . H591 . 119.9 no
C60 . C59 . H591 . 119.9 no
C59 . C60 . C61 . 119.3(8) yes
C59 . C60 . H601 . 120.4 no
C61 . C60 . H601 . 120.4 no
C60 . C61 . C62 . 120.2(9) yes
C60 . C61 . H611 . 119.9 no
C62 . C61 . H611 . 119.9 no
C57 . C62 . C61 . 119.8(8) yes
C57 . C62 . H621 . 120.1 no
C61 . C62 . H621 . 120.1 no
P3 . C63 . C64 . 121.2(6) yes
P3 . C63 . C68 . 118.3(6) yes
C64 . C63 . C68 . 120.4(7) yes
C63 . C64 . C65 . 119.6(9) yes
C63 . C64 . H641 . 120.2 no
C65 . C64 . H641 . 120.2 no
C64 . C65 . C66 . 120.5(9) yes
C64 . C65 . H651 . 119.7 no
C66 . C65 . H651 . 119.7 no
C65 . C66 . C67 . 118.9(8) yes
C65 . C66 . H661 . 120.5 no
C67 . C66 . H661 . 120.5 no
C66 . C67 . C68 . 121.8(8) yes
C66 . C67 . H671 . 119.1 no
C68 . C67 . H671 . 119.1 no
C63 . C68 . C67 . 118.8(8) yes
C63 . C68 . H681 . 120.6 no
C67 . C68 . H681 . 120.6 no
Re2 . P4 . C69 . 118.5(2) yes
Re2 . P4 . C75 . 109.7(2) yes
C69 . P4 . C75 . 104.2(3) yes
Re2 . P4 . C81 . 114.8(2) yes
C69 . P4 . C81 . 101.9(3) yes
C75 . P4 . C81 . 106.7(3) yes
P4 . C69 . C70 . 123.7(6) yes
P4 . C69 . C74 . 118.5(6) yes
C70 . C69 . C74 . 117.8(7) yes
C69 . C70 . C71 . 120.9(8) yes
C69 . C70 . H701 . 119.6 no
C71 . C70 . H701 . 119.6 no
C70 . C71 . C72 . 121.2(9) yes
C70 . C71 . H711 . 119.4 no
C72 . C71 . H711 . 119.4 no
C71 . C72 . C73 . 119.6(8) yes
C71 . C72 . H721 . 120.2 no
C73 . C72 . H721 . 120.2 no
C72 . C73 . C74 . 118.6(9) yes
C72 . C73 . H731 . 120.7 no
C74 . C73 . H731 . 120.7 no
C69 . C74 . C73 . 121.9(8) yes
C69 . C74 . H741 . 119.1 no
C73 . C74 . H741 . 119.1 no
P4 . C75 . C76 . 120.1(5) yes
P4 . C75 . C80 . 119.3(5) yes
C76 . C75 . C80 . 120.1(6) yes
C75 . C76 . C77 . 119.6(7) yes
C75 . C76 . H761 . 120.2 no
C77 . C76 . H761 . 120.2 no
C76 . C77 . C78 . 119.9(7) yes
C76 . C77 . H771 . 120.1 no
C78 . C77 . H771 . 120.1 no
C77 . C78 . C79 . 121.2(7) yes
C77 . C78 . H781 . 119.4 no
C79 . C78 . H781 . 119.4 no
C78 . C79 . C80 . 119.7(7) yes
C78 . C79 . H791 . 120.2 no
C80 . C79 . H791 . 120.2 no
C75 . C80 . C79 . 119.4(7) yes
C75 . C80 . H801 . 120.3 no
C79 . C80 . H801 . 120.3 no
P4 . C81 . C82 . 123.9(6) yes
P4 . C81 . C86 . 116.2(5) yes
C82 . C81 . C86 . 119.8(7) yes
C81 . C82 . C83 . 119.2(7) yes
C81 . C82 . H821 . 120.4 no
C83 . C82 . H821 . 120.4 no
C82 . C83 . C84 . 120.8(8) yes
C82 . C83 . H831 . 119.6 no
C84 . C83 . H831 . 119.6 no
C83 . C84 . C85 . 120.4(8) yes
C83 . C84 . H841 . 119.8 no
C85 . C84 . H841 . 119.8 no
C84 . C85 . C86 . 119.8(8) yes
C84 . C85 . H851 . 120.1 no
C86 . C85 . H851 . 120.1 no
C81 . C86 . C85 . 119.9(7) yes
C81 . C86 . H861 . 120.1 no
C85 . C86 . H861 . 120.1 no
O1 . Re3 . O2 . 108.5(4) yes
O1 . Re3 . O3 . 107.3(5) yes
O2 . Re3 . O3 . 109.9(3) yes
O1 . Re3 . O4 . 106.7(6) yes
O2 . Re3 . O4 . 111.7(5) yes
O3 . Re3 . O4 . 112.5(6) yes
O5 . Re4 . O6 . 112.0(5) yes
O5 . Re4 . O7 . 114.4(8) yes
O6 . Re4 . O7 . 108.7(4) yes
O5 . Re4 . O8 . 106.6(9) yes
O6 . Re4 . O8 . 110.8(6) yes
O7 . Re4 . O8 . 104.1(7) yes
C87 . O9 . H3 . 116.8 no
O9 . C87 . H871 . 109.5 no
O9 . C87 . H872 . 109.5 no
H871 . C87 . H872 . 109.5 no
O9 . C87 . H873 . 109.5 no
H871 . C87 . H873 . 109.5 no
H872 . C87 . H873 . 109.5 no
C88 . O10 . H4 . 109.1 no
O10 . C88 . H881 . 109.5 no
O10 . C88 . H882 . 109.5 no
H881 . C88 . H882 . 109.5 no
O10 . C88 . H883 . 109.5 no
H881 . C88 . H883 . 109.5 no
H882 . C88 . H883 . 109.5 no

loop_
_geom_bond_atom_site_label_1
_geom_bond_site_symmetry_1
_geom_bond_atom_site_label_2
_geom_bond_site_symmetry_2
_geom_bond_distance
_geom_bond_publ_flag
Re1 . Cl1 . 2.3744(18) yes
Re1 . Cl2 . 2.3485(16) yes
Re1 . N1 . 2.065(6) yes
Re1 . N2 . 2.121(6) yes
Re1 . P1 . 2.4824(17) yes
Re1 . P2 . 2.4849(16) yes
N1 . C1 . 1.285(9) yes
N1 . H1 . 0.99(7) yes
C1 . C2 . 1.43(1) yes
C1 . C7 . 1.512(11) yes
C2 . C3 . 1.389(11) yes
C2 . N2 . 1.37(1) yes
C3 . C4 . 1.380(13) yes
C3 . H31 . 1.000 no
C4 . C5 . 1.386(14) yes
C4 . H41 . 1.000 no
C5 . C6 . 1.396(12) yes
C5 . H51 . 1.000 no
C6 . N2 . 1.34(1) yes
C6 . H61 . 1.000 no
C7 . H71 . 1.000 no
C7 . H72 . 1.000 no
C7 . H73 . 1.000 no
P1 . C8 . 1.837(7) yes
P1 . C14 . 1.821(8) yes
P1 . C20 . 1.812(8) yes
C8 . C9 . 1.391(11) yes
C8 . C13 . 1.406(11) yes
C9 . C10 . 1.382(12) yes
C9 . H91 . 1.000 no
C10 . C11 . 1.389(14) yes
C10 . H101 . 1.00 no
C11 . C12 . 1.379(14) yes
C11 . H111 . 1.000 no
C12 . C13 . 1.393(12) yes
C12 . H121 . 1.000 no
C13 . H131 . 1.000 no
C14 . C15 . 1.381(14) yes
C14 . C19 . 1.402(14) yes
C15 . C16 . 1.388(15) yes
C15 . H151 . 1.000 no
C16 . C17 . 1.39(2) yes
C16 . H161 . 1.000 no
C17 . C18 . 1.37(2) yes
C17 . H171 . 1.00 no
C18 . C19 . 1.398(13) yes
C18 . H181 . 1.000 no
C19 . H191 . 1.000 no
C20 . C21 . 1.42(1) yes
C20 . C25 . 1.397(11) yes
C21 . C22 . 1.401(12) yes
C21 . H211 . 1.000 no
C22 . C23 . 1.359(13) yes
C22 . H221 . 1.000 no
C23 . C24 . 1.390(12) yes
C23 . H231 . 1.000 no
C24 . C25 . 1.41(1) yes
C24 . H241 . 1.000 no
C25 . H251 . 1.000 no
P2 . C26 . 1.833(7) yes
P2 . C32 . 1.836(7) yes
P2 . C38 . 1.823(7) yes
C26 . C27 . 1.40(1) yes
C26 . C31 . 1.40(1) yes
C27 . C28 . 1.378(11) yes
C27 . H271 . 1.000 no
C28 . C29 . 1.389(11) yes
C28 . H281 . 1.000 no
C29 . C30 . 1.397(12) yes
C29 . H291 . 1.000 no
C30 . C31 . 1.393(11) yes
C30 . H301 . 1.000 no
C31 . H311 . 1.000 no
C32 . C33 . 1.390(9) yes
C32 . C37 . 1.40(1) yes
C33 . C34 . 1.40(1) yes
C33 . H331 . 1.000 no
C34 . C35 . 1.387(12) yes
C34 . H341 . 1.000 no
C35 . C36 . 1.386(12) yes
C35 . H351 . 1.000 no
C36 . C37 . 1.391(11) yes
C36 . H361 . 1.000 no
C37 . H371 . 1.000 no
C38 . C39 . 1.40(1) yes
C38 . C43 . 1.39(1) yes
C39 . C40 . 1.39(1) yes
C39 . H391 . 1.000 no
C40 . C41 . 1.372(12) yes
C40 . H401 . 1.000 no
C41 . C42 . 1.381(13) yes
C41 . H411 . 1.000 no
C42 . C43 . 1.401(11) yes
C42 . H421 . 1.000 no
C43 . H431 . 1.000 no
Re2 . Cl3 . 2.3611(17) yes
Re2 . Cl4 . 2.3542(17) yes
Re2 . N3 . 2.038(6) yes
Re2 . N4 . 2.110(6) yes
Re2 . P3 . 2.4788(18) yes
Re2 . P4 . 2.4740(17) yes
N3 . C44 . 1.287(9) yes
N3 . H2 . 0.92(7) yes
C44 . C45 . 1.44(1) yes
C44 . C50 . 1.51(1) yes
C45 . C46 . 1.379(11) yes
C45 . N4 . 1.382(9) yes
C46 . C47 . 1.374(12) yes
C46 . H461 . 1.000 no
C47 . C48 . 1.387(13) yes
C47 . H471 . 1.000 no
C48 . C49 . 1.360(11) yes
C48 . H481 . 1.000 no
C49 . N4 . 1.351(9) yes
C49 . H491 . 1.000 no
C50 . H501 . 1.000 no
C50 . H502 . 1.00 no
C50 . H503 . 1.000 no
P3 . C51 . 1.848(9) yes
P3 . C57 . 1.815(8) yes
P3 . C63 . 1.833(8) yes
C51 . C52 . 1.424(11) yes
C51 . C56 . 1.357(14) yes
C52 . C53 . 1.408(15) yes
C52 . H521 . 1.000 no
C53 . C54 . 1.35(2) yes
C53 . H531 . 1.000 no
C54 . C55 . 1.379(18) yes
C54 . H541 . 1.000 no
C55 . C56 . 1.399(12) yes
C55 . H551 . 1.000 no
C56 . H561 . 1.000 no
C57 . C58 . 1.387(11) yes
C57 . C62 . 1.391(12) yes
C58 . C59 . 1.400(12) yes
C58 . H581 . 1.000 no
C59 . C60 . 1.367(15) yes
C59 . H591 . 1.000 no
C60 . C61 . 1.416(15) yes
C60 . H601 . 1.000 no
C61 . C62 . 1.409(13) yes
C61 . H611 . 1.00 no
C62 . H621 . 1.000 no
C63 . C64 . 1.385(12) yes
C63 . C68 . 1.381(11) yes
C64 . C65 . 1.407(13) yes
C64 . H641 . 1.000 no
C65 . C66 . 1.375(15) yes
C65 . H651 . 1.00 no
C66 . C67 . 1.376(14) yes
C66 . H661 . 1.000 no
C67 . C68 . 1.399(11) yes
C67 . H671 . 1.000 no
C68 . H681 . 1.000 no
P4 . C69 . 1.820(7) yes
P4 . C75 . 1.832(7) yes
P4 . C81 . 1.829(7) yes
C69 . C70 . 1.375(11) yes
C69 . C74 . 1.415(11) yes
C70 . C71 . 1.405(13) yes
C70 . H701 . 1.000 no
C71 . C72 . 1.362(15) yes
C71 . H711 . 1.000 no
C72 . C73 . 1.416(15) yes
C72 . H721 . 1.000 no
C73 . C74 . 1.389(12) yes
C73 . H731 . 1.00 no
C74 . H741 . 1.000 no
C75 . C76 . 1.39(1) yes
C75 . C80 . 1.39(1) yes
C76 . C77 . 1.391(11) yes
C76 . H761 . 1.000 no
C77 . C78 . 1.379(13) yes
C77 . H771 . 1.000 no
C78 . C79 . 1.362(13) yes
C78 . H781 . 1.000 no
C79 . C80 . 1.409(11) yes
C79 . H791 . 1.000 no
C80 . H801 . 1.000 no
C81 . C82 . 1.40(1) yes
C81 . C86 . 1.38(1) yes
C82 . C83 . 1.386(12) yes
C82 . H821 . 1.000 no
C83 . C84 . 1.361(13) yes
C83 . H831 . 1.000 no
C84 . C85 . 1.382(12) yes
C84 . H841 . 1.000 no
C85 . C86 . 1.391(11) yes
C85 . H851 . 1.000 no
C86 . H861 . 1.000 no
Re3 . O1 . 1.724(8) yes
Re3 . O2 . 1.726(6) yes
Re3 . O3 . 1.694(7) yes
Re3 . O4 . 1.67(1) yes
Re4 . O5 . 1.65(1) yes
Re4 . O6 . 1.685(7) yes
Re4 . O7 . 1.671(9) yes
Re4 . O8 . 1.695(13) yes
O9 . C87 . 1.39(3) yes
O9 . H3 . 1.00 no
C87 . H871 . 1.00 no
C87 . H872 . 1.000 no
C87 . H873 . 1.00 no
O10 . C88 . 1.349(18) yes
O10 . H4 . 1.000 no
C88 . H881 . 1.000 no
C88 . H882 . 1.000 no
C88 . H883 . 1.000 no
